data_8100725
loop_
_publ_author_name
'Li, Man-Rong'
'Mao, Shao-Yu'
'Chen, Hao-Hong'
'Deng, Jin-Feng'
'Mi, Jin-Xiao'
'Zhao, Jing-Tai'

_publ_section_title
;
Crystal structure of diammonium indium (monophosphate-
monohydrogenmonophosphate), (NH~4~)~2~In[(PO~4~)(HPO~4~)]
;
_journal_issue 3
_journal_name_full 'Zeitschrift f\"ur Kristallographie - New Crystal Structures'
_journal_page_first 309
_journal_page_last 310
_journal_volume 217
_journal_year 2002
_chemical_formula_moiety '(NH4)2 In[P2 O7 (OH)]'
_chemical_formula_structural '(NH4)2 In[P2 O7 (OH)]'
_chemical_formula_sum 'H9 In N2 O8 P2'
_chemical_formula_weight 341.85
_chemical_name_common '(NH4)2 In[P2 O7 (OH)]'
_space_group_IT_number 43
_symmetry_cell_setting orthorhombic
_symmetry_space_group_name_Hall 'F 2 -2d'
_symmetry_space_group_name_H-M 'F d d 2'
_cell_angle_alpha 90.00
_cell_angle_beta 90.00
_cell_angle_gamma 90.00
_cell_formula_units_Z 8
_cell_length_a 17.459(4)
_cell_length_b 9.2002(18)
_cell_length_c 9.7200(19)
_cell_measurement_temperature 295(2)
_cell_volume 1561.3(5)
_diffrn_ambient_temperature 295(2)
_exptl_crystal_density_diffrn 2.909
_cod_database_code 8100725

loop_
_symmetry_equiv_pos_as_xyz
'x, y, z'
'-x, -y, z'
'-x+1/4, y+1/4, z+1/4'
'x+1/4, -y+1/4, z+1/4'
'x, y+1/2, z+1/2'
'-x, -y+1/2, z+1/2'
'-x+1/4, y+3/4, z+3/4'
'x+1/4, -y+3/4, z+3/4'
'x+1/2, y, z+1/2'
'-x+1/2, -y, z+1/2'
'-x+3/4, y+1/4, z+3/4'
'x+3/4, -y+1/4, z+3/4'
'x+1/2, y+1/2, z'
'-x+1/2, -y+1/2, z'
'-x+3/4, y+3/4, z+1/4'
'x+3/4, -y+3/4, z+1/4'

loop_
_atom_site_label
_atom_site_type_symbol
_atom_site_fract_x
_atom_site_fract_y
_atom_site_fract_z
_atom_site_U_iso_or_equiv
_atom_site_adp_type
_atom_site_occupancy
_atom_site_symmetry_multiplicity
_atom_site_Wyckoff_symbol
_atom_site_calc_flag
_atom_site_refinement_flags
_atom_site_disorder_assembly
_atom_site_disorder_group
In1 In 0.2500 0.7500 0.85575(11) 0.0062(3) Uani 1 8 a d S . .
P1 P 0.20199(19) 0.4674(3) 0.6234(3) 0.0081(7) Uani 1 16 b d . . .
O1 O 0.2476(7) 0.4227(14) 0.4958(12) 0.013(2) Uiso 1 16 b d . . .
O2 O 0.2476(7) 0.5936(13) 0.6886(11) 0.009(2) Uiso 1 16 b d . . .
O3 O 0.1205(5) 0.5180(10) 0.5826(10) 0.013(2) Uiso 1 16 b d . . .
O4 O 0.1962(6) 0.3401(11) 0.7256(12) 0.015(2) Uiso 1 16 b d . . .
N1 N 0.1439(9) 0.8239(16) 0.4990(17) 0.024(3) Uiso 1 16 b d . . .
H1 H 0.2500 0.2500 0.7135 0.050 Uiso 1 8 a d S . .
H2 H 0.1879 0.8895 0.5567 0.050 Uiso 1 16 b d . . .
H3 H 0.1486 0.8201 0.4136 0.050 Uiso 1 16 b d . . .
H4 H 0.0885 0.8504 0.5257 0.050 Uiso 1 16 b d . . .
H5 H 0.1694 0.7424 0.5515 0.050 Uiso 1 16 b d . . .

loop_
_atom_site_aniso_label
_atom_site_aniso_U_11
_atom_site_aniso_U_22
_atom_site_aniso_U_33
_atom_site_aniso_U_23
_atom_site_aniso_U_13
_atom_site_aniso_U_12
In1 0.0079(4) 0.0067(4) 0.0041(4) 0.000 0.000 -0.0004(7)
P1 0.0061(12) 0.0097(14) 0.0084(18) -0.0023(11) -0.0006(11) 0.0010(10)

loop_
_geom_bond_atom_site_label_1
_geom_bond_atom_site_label_2
_geom_bond_distance
_geom_bond_site_symmetry_2
_geom_bond_publ_flag
In1 O1 2.093(12) 5 n
In1 O1 2.093(12) 10_565 n
In1 O3 2.122(9) 3 n
In1 O3 2.122(9) 4_565 n
In1 O2 2.171(11) . n
In1 O2 2.171(11) 14_565 n
P1 O1 1.530(12) . n
P1 O4 1.538(11) . n
P1 O2 1.544(12) . n
P1 O3 1.549(10) . n
O1 In1 2.093(12) 5_544 n
O3 In1 2.122(9) 7_544 n
O4 H1 1.258(10) . n
N1 H2 1.127(16) . n
N1 H3 0.835(17) . n
N1 H4 1.031(15) . n
N1 H5 1.011(15) . n
